data_4331044
loop_
_publ_author_name
'Mark Irwin'
'Laurence R. Doyle'
'Tobias Kr\"amer'
'Radovan Herchel'
'John E. McGrady'
'Jose M. Goicoechea'

_publ_contact_author
;
 Dr. J. M. Goicoechea           
 Chemistry Research Laboratory
 University of Oxford
 Mansfield Road
 Oxford
 OX1 3TA
 UK
;
_publ_contact_author_email jose.goicoechea@chem.ox.ac.uk
_publ_contact_author_fax '+44 1865 272690'
_publ_contact_author_phone '+44 1865 275961'
_publ_section_title
;
 A Homologous Series of First-Row Transition-Metal Complexes of
 2,2'-Bipyridine and their Ligand Radical Derivatives: Trends in
 Structure, Magnetism, and Bonding
;
_journal_name_full 'Inorganic Chemistry'
_journal_page_first 12301
_journal_page_last 12312
_journal_paper_doi 10.1021/ic301587f
_journal_volume 51
_journal_year 2012
_chemical_formula_moiety 'C28 H30 Co N2, C18 H36 K N2 O6'
_chemical_formula_sum 'C46 H66 Co K N4 O6'
_chemical_formula_weight 869.06
_chemical_name_systematic
; 
[K(2,2,2-crypt)][Co(2,2'-bipy)(Mes)2]
;
_space_group_IT_number 92
_symmetry_cell_setting tetragonal
_symmetry_space_group_name_Hall 'P 4abw 2nw'
_symmetry_space_group_name_H-M 'P 41 21 2'
_atom_sites_solution_hydrogens geom
_atom_sites_solution_primary direct
_atom_sites_solution_secondary difmap
_audit_creation_method SHELXL-97
_cell_angle_alpha 90.00
_cell_angle_beta 90.00
_cell_angle_gamma 90.00
_cell_formula_units_Z 4
_cell_length_a 12.88220(10)
_cell_length_b 12.88220(10)
_cell_length_c 27.3451(2)
_cell_measurement_reflns_used 110808
_cell_measurement_temperature 150(2)
_cell_measurement_theta_max 27.485
_cell_measurement_theta_min 5.097
_cell_volume 4537.95(6)
_computing_cell_refinement
;
KappaCCD software "DENZO" (Otwinowski & Minor, 1996)
;
_computing_data_collection
;
KappaCCD software "Collect" (Nonius, 2000)
;
_computing_data_reduction
;
KappaCCD software "DENZO" (Otwinowski & Minor, 1996)
;
_computing_molecular_graphics 'WinGX (Farrugia, 2005)'
_computing_publication_material 'XCIF (Sheldrick, 2001)'
_computing_structure_refinement 'SHELXL-97 (Sheldrick, 1997)'
_computing_structure_solution 'SHELXS-97 (Sheldrick, 1990)'
_diffrn_ambient_temperature 150(2)
_diffrn_measured_fraction_theta_full 0.988
_diffrn_measured_fraction_theta_max 0.988
_diffrn_measurement_device_type 'Nonius KappaCCD'
_diffrn_measurement_method 'omega scans'
_diffrn_radiation_monochromator graphite
_diffrn_radiation_source 'fine-focus sealed tube'
_diffrn_radiation_type MoK\a
_diffrn_radiation_wavelength 0.71073
_diffrn_reflns_av_R_equivalents 0.0158
_diffrn_reflns_av_sigmaI/netI 0.0225
_diffrn_reflns_limit_h_max 16
_diffrn_reflns_limit_h_min -16
_diffrn_reflns_limit_k_max 16
_diffrn_reflns_limit_k_min -16
_diffrn_reflns_limit_l_max 35
_diffrn_reflns_limit_l_min -35
_diffrn_reflns_number 10324
_diffrn_reflns_theta_full 27.48
_diffrn_reflns_theta_max 27.48
_diffrn_reflns_theta_min 5.14
_exptl_absorpt_coefficient_mu 0.520
_exptl_absorpt_correction_T_max 0.9031
_exptl_absorpt_correction_T_min 0.8595
_exptl_absorpt_correction_type multi-scan
_exptl_absorpt_process_details 'DENZO/SCALEPACK (Otwinowski & Minor, 1997)'
_exptl_crystal_colour black
_exptl_crystal_density_diffrn 1.272
_exptl_crystal_description block
_exptl_crystal_F_000 1856
_exptl_crystal_size_max 0.30
_exptl_crystal_size_mid 0.25
_exptl_crystal_size_min 0.20
_refine_diff_density_max 0.299
_refine_diff_density_min -0.325
_refine_diff_density_rms 0.035
_refine_ls_abs_structure_details 'Flack (1983), 2131 Friedel pairs'
_refine_ls_abs_structure_Flack -0.013(11)
_refine_ls_extinction_method none
_refine_ls_goodness_of_fit_ref 1.025
_refine_ls_hydrogen_treatment constr
_refine_ls_matrix_type full
_refine_ls_number_parameters 263
_refine_ls_number_reflns 5171
_refine_ls_number_restraints 0
_refine_ls_restrained_S_all 1.025
_refine_ls_R_factor_all 0.0329
_refine_ls_R_factor_gt 0.0281
_refine_ls_shift/su_max 0.001
_refine_ls_shift/su_mean 0.000
_refine_ls_structure_factor_coef Fsqd
_refine_ls_weighting_details 'calc w=1/[\s^2^(Fo^2^)+(0.0427P)^2^+0.7856P] where P=(Fo^2^+2Fc^2^)/3'
_refine_ls_weighting_scheme calc
_refine_ls_wR_factor_gt 0.0718
_refine_ls_wR_factor_ref 0.0738
_reflns_number_gt 4737
_reflns_number_total 5171
_reflns_threshold_expression >2\s(I)
_cod_data_source_file ic301587f_si_002_7.cif
_cod_data_source_block 4-
_cod_database_code 4331044

loop_
_symmetry_equiv_pos_as_xyz
'x, y, z'
'-x, -y, z+1/2'
'-y+1/2, x+1/2, z+1/4'
'y+1/2, -x+1/2, z+3/4'
'-x+1/2, y+1/2, -z+1/4'
'x+1/2, -y+1/2, -z+3/4'
'y, x, -z'
'-y, -x, -z+1/2'

loop_
_atom_site_label
_atom_site_type_symbol
_atom_site_fract_x
_atom_site_fract_y
_atom_site_fract_z
_atom_site_U_iso_or_equiv
_atom_site_adp_type
_atom_site_occupancy
_atom_site_symmetry_multiplicity
_atom_site_calc_flag
_atom_site_refinement_flags
Co1 Co 0.400157(16) 0.400157(16) 1.0000 0.02900(8) Uani 1 2 d S
N1 N 0.54735(11) 0.41435(11) 0.98721(5) 0.0323(3) Uani 1 1 d .
C1 C 0.61598(15) 0.33874(15) 0.97400(7) 0.0407(4) Uani 1 1 d .
H1 H 0.5912 0.2694 0.9718 0.049 Uiso 1 1 calc R
C2 C 0.71842(16) 0.35675(18) 0.96370(8) 0.0476(5) Uani 1 1 d .
H2 H 0.7624 0.3011 0.9541 0.057 Uiso 1 1 calc R
C3 C 0.75808(15) 0.45773(18) 0.96733(7) 0.0463(5) Uani 1 1 d .
H3 H 0.8286 0.4720 0.9598 0.056 Uiso 1 1 calc R
C4 C 0.69278(14) 0.53505(16) 0.98201(6) 0.0394(4) Uani 1 1 d .
H4 H 0.7181 0.6039 0.9854 0.047 Uiso 1 1 calc R
C5 C 0.58792(13) 0.51307(13) 0.99216(5) 0.0313(3) Uani 1 1 d .
C11 C 0.39591(13) 0.25195(12) 0.98226(6) 0.0293(3) Uani 1 1 d .
C12 C 0.38559(13) 0.16901(13) 1.01629(6) 0.0307(3) Uani 1 1 d .
C13 C 0.38163(12) 0.06569(13) 1.00144(7) 0.0323(3) Uani 1 1 d .
H13 H 0.3757 0.0129 1.0255 0.039 Uiso 1 1 calc R
C14 C 0.38618(13) 0.03735(13) 0.95226(7) 0.0326(4) Uani 1 1 d .
C15 C 0.39921(13) 0.11669(14) 0.91858(7) 0.0343(4) Uani 1 1 d .
H15 H 0.4043 0.0997 0.8849 0.041 Uiso 1 1 calc R
C16 C 0.40516(13) 0.22077(13) 0.93259(6) 0.0324(4) Uani 1 1 d .
C17 C 0.37871(16) 0.19043(15) 1.07053(6) 0.0377(4) Uani 1 1 d .
H17A H 0.3825 0.2654 1.0762 0.057 Uiso 0.50 1 calc PR
H17B H 0.4364 0.1560 1.0873 0.057 Uiso 0.50 1 calc PR
H17C H 0.3127 0.1637 1.0832 0.057 Uiso 0.50 1 calc PR
H17D H 0.3719 0.1247 1.0883 0.057 Uiso 0.50 1 calc PR
H17E H 0.3180 0.2341 1.0772 0.057 Uiso 0.50 1 calc PR
H17F H 0.4417 0.2264 1.0813 0.057 Uiso 0.50 1 calc PR
C18 C 0.37911(16) -0.07508(15) 0.93661(8) 0.0436(4) Uani 1 1 d .
H18A H 0.3695 -0.1191 0.9655 0.065 Uiso 0.50 1 calc PR
H18B H 0.4432 -0.0950 0.9198 0.065 Uiso 0.50 1 calc PR
H18C H 0.3200 -0.0840 0.9144 0.065 Uiso 0.50 1 calc PR
H18D H 0.3857 -0.0796 0.9010 0.065 Uiso 0.50 1 calc PR
H18E H 0.3119 -0.1037 0.9467 0.065 Uiso 0.50 1 calc PR
H18F H 0.4352 -0.1148 0.9520 0.065 Uiso 0.50 1 calc PR
C19 C 0.42631(17) 0.29862(15) 0.89230(7) 0.0435(5) Uani 1 1 d .
H19A H 0.4286 0.3687 0.9062 0.065 Uiso 0.50 1 calc PR
H19B H 0.3710 0.2948 0.8678 0.065 Uiso 0.50 1 calc PR
H19C H 0.4931 0.2827 0.8769 0.065 Uiso 0.50 1 calc PR
H19D H 0.4332 0.2621 0.8610 0.065 Uiso 0.50 1 calc PR
H19E H 0.4908 0.3360 0.8994 0.065 Uiso 0.50 1 calc PR
H19F H 0.3687 0.3481 0.8904 0.065 Uiso 0.50 1 calc PR
K1 K -0.07450(2) -0.07450(2) 1.0000 0.02382(10) Uani 1 2 d S
N11 N 0.00516(11) -0.16161(10) 0.90412(5) 0.0287(3) Uani 1 1 d .
O11 O -0.20118(9) -0.06878(9) 0.91384(4) 0.0321(3) Uani 1 1 d .
O12 O -0.01018(9) -0.28571(9) 0.99469(4) 0.0340(3) Uani 1 1 d .
O13 O 0.10344(9) 0.00917(8) 0.95803(4) 0.0292(2) Uani 1 1 d .
C101 C -0.06579(15) -0.13508(14) 0.86356(6) 0.0341(4) Uani 1 1 d .
H10A H -0.0516 -0.1820 0.8357 0.041 Uiso 1 1 calc R
H10B H -0.0511 -0.0633 0.8527 0.041 Uiso 1 1 calc R
C102 C -0.17845(15) -0.14318(14) 0.87680(6) 0.0369(4) Uani 1 1 d .
H10C H -0.2219 -0.1299 0.8476 0.044 Uiso 1 1 calc R
H10D H -0.1940 -0.2139 0.8889 0.044 Uiso 1 1 calc R
C103 C -0.30924(13) -0.06110(15) 0.92340(6) 0.0344(4) Uani 1 1 d .
H10E H -0.3355 -0.1279 0.9364 0.041 Uiso 1 1 calc R
H10F H -0.3470 -0.0453 0.8928 0.041 Uiso 1 1 calc R
C104 C 0.01255(16) -0.27471(13) 0.90880(6) 0.0372(4) Uani 1 1 d .
H10G H 0.0547 -0.3018 0.8813 0.045 Uiso 1 1 calc R
H10H H -0.0580 -0.3046 0.9058 0.045 Uiso 1 1 calc R
C105 C 0.05963(16) -0.31134(14) 0.95603(7) 0.0397(4) Uani 1 1 d .
H10I H 0.0709 -0.3873 0.9549 0.048 Uiso 1 1 calc R
H10J H 0.1275 -0.2771 0.9614 0.048 Uiso 1 1 calc R
C106 C 0.02322(16) -0.32707(14) 1.04009(6) 0.0362(4) Uani 1 1 d .
H10K H 0.0878 -0.2923 1.0508 0.043 Uiso 1 1 calc R
H10L H 0.0373 -0.4023 1.0368 0.043 Uiso 1 1 calc R
C107 C 0.10819(13) -0.11710(14) 0.89477(6) 0.0335(4) Uani 1 1 d .
H10M H 0.1258 -0.1275 0.8599 0.040 Uiso 1 1 calc R
H10N H 0.1602 -0.1551 0.9145 0.040 Uiso 1 1 calc R
C108 C 0.11561(14) -0.00360(13) 0.90650(6) 0.0322(4) Uani 1 1 d .
H10O H 0.1839 0.0238 0.8960 0.039 Uiso 1 1 calc R
H10P H 0.0607 0.0351 0.8889 0.039 Uiso 1 1 calc R
C109 C 0.12081(13) 0.11448(13) 0.97281(6) 0.0302(3) Uani 1 1 d .
H10Q H 0.0678 0.1603 0.9579 0.036 Uiso 1 1 calc R
H10R H 0.1901 0.1377 0.9616 0.036 Uiso 1 1 calc R

loop_
_atom_site_aniso_label
_atom_site_aniso_U_11
_atom_site_aniso_U_22
_atom_site_aniso_U_33
_atom_site_aniso_U_23
_atom_site_aniso_U_13
_atom_site_aniso_U_12
Co1 0.02780(10) 0.02780(10) 0.03142(15) -0.00052(9) 0.00052(9) -0.00539(12)
N1 0.0310(7) 0.0360(8) 0.0298(7) 0.0005(5) -0.0011(5) -0.0052(6)
C1 0.0331(9) 0.0411(10) 0.0478(10) -0.0028(8) 0.0011(8) -0.0012(8)
C2 0.0341(10) 0.0561(13) 0.0526(12) -0.0023(10) 0.0030(9) 0.0015(9)
C3 0.0298(9) 0.0651(14) 0.0439(10) 0.0107(10) -0.0014(8) -0.0079(9)
C4 0.0366(10) 0.0502(11) 0.0312(9) 0.0108(8) -0.0063(7) -0.0140(9)
C5 0.0338(9) 0.0374(9) 0.0227(7) 0.0060(6) -0.0065(7) -0.0093(7)
C11 0.0241(8) 0.0304(8) 0.0335(8) -0.0016(6) 0.0000(6) -0.0030(6)
C12 0.0223(8) 0.0355(9) 0.0344(8) 0.0009(7) -0.0029(6) -0.0017(7)
C13 0.0246(7) 0.0309(8) 0.0415(9) 0.0032(8) -0.0025(7) 0.0010(6)
C14 0.0227(8) 0.0302(8) 0.0450(9) -0.0033(7) 0.0004(7) 0.0025(7)
C15 0.0273(8) 0.0404(9) 0.0354(8) -0.0062(7) 0.0041(7) -0.0015(8)
C16 0.0283(9) 0.0352(9) 0.0337(8) 0.0002(7) 0.0046(7) -0.0032(7)
C17 0.0415(11) 0.0386(10) 0.0329(9) 0.0020(7) -0.0069(8) -0.0030(8)
C18 0.0410(10) 0.0340(10) 0.0559(12) -0.0067(9) -0.0021(9) 0.0052(8)
C19 0.0535(12) 0.0423(11) 0.0346(9) 0.0007(8) 0.0096(8) -0.0105(9)
K1 0.02416(13) 0.02416(13) 0.0231(2) -0.00146(13) 0.00146(13) -0.00002(16)
N11 0.0359(8) 0.0258(7) 0.0243(6) -0.0014(5) 0.0051(5) 0.0017(6)
O11 0.0288(6) 0.0395(7) 0.0280(6) -0.0080(5) -0.0052(4) -0.0036(5)
O12 0.0430(7) 0.0292(6) 0.0299(6) 0.0044(5) 0.0047(5) 0.0087(5)
O13 0.0335(6) 0.0248(5) 0.0293(6) 0.0016(4) 0.0069(5) -0.0027(5)
C101 0.0473(10) 0.0348(9) 0.0203(7) -0.0036(6) 0.0002(7) -0.0006(7)
C102 0.0448(10) 0.0386(10) 0.0273(8) -0.0072(7) -0.0061(7) -0.0041(8)
C103 0.0272(8) 0.0446(10) 0.0314(9) 0.0024(7) -0.0083(7) -0.0050(7)
C104 0.0508(11) 0.0271(8) 0.0335(9) -0.0064(7) 0.0105(8) 0.0048(8)
C105 0.0494(11) 0.0293(9) 0.0403(10) 0.0011(7) 0.0140(8) 0.0118(8)
C106 0.0461(10) 0.0250(8) 0.0375(9) 0.0063(7) -0.0029(8) 0.0054(7)
C107 0.0338(9) 0.0377(9) 0.0291(7) -0.0007(7) 0.0109(7) 0.0033(7)
C108 0.0329(9) 0.0349(9) 0.0289(8) 0.0056(7) 0.0051(7) -0.0010(7)
C109 0.0258(8) 0.0248(8) 0.0399(9) 0.0029(7) -0.0003(7) -0.0029(6)

loop_
_atom_type_symbol
_atom_type_description
_atom_type_scat_dispersion_real
_atom_type_scat_dispersion_imag
_atom_type_scat_source
C C 0.0033 0.0016 'International Tables Vol C Tables 4.2.6.8 and 6.1.1.4'
H H 0.0000 0.0000 'International Tables Vol C Tables 4.2.6.8 and 6.1.1.4'
N N 0.0061 0.0033 'International Tables Vol C Tables 4.2.6.8 and 6.1.1.4'
O O 0.0106 0.0060 'International Tables Vol C Tables 4.2.6.8 and 6.1.1.4'
K K 0.2009 0.2494 'International Tables Vol C Tables 4.2.6.8 and 6.1.1.4'
Co Co 0.3494 0.9721 'International Tables Vol C Tables 4.2.6.8 and 6.1.1.4'

loop_
_geom_angle_atom_site_label_1
_geom_angle_atom_site_label_2
_geom_angle_atom_site_label_3
_geom_angle
_geom_angle_site_symmetry_1
_geom_angle_site_symmetry_3
N1 Co1 N1 81.24(9) 7_557 .
N1 Co1 C11 94.26(6) 7_557 7_557
N1 Co1 C11 174.61(6) . 7_557
N1 Co1 C11 174.61(6) 7_557 .
N1 Co1 C11 94.26(6) . .
C11 Co1 C11 90.39(10) 7_557 .
C1 N1 C5 115.98(15) . .
C1 N1 Co1 127.95(12) . .
C5 N1 Co1 116.08(12) . .
N1 C1 C2 123.93(18) . .
N1 C1 H1 118.0 . .
C2 C1 H1 118.0 . .
C1 C2 C3 119.62(19) . .
C1 C2 H2 120.2 . .
C3 C2 H2 120.2 . .
C4 C3 C2 118.28(18) . .
C4 C3 H3 120.9 . .
C2 C3 H3 120.9 . .
C3 C4 C5 120.20(18) . .
C3 C4 H4 119.9 . .
C5 C4 H4 119.9 . .
N1 C5 C4 121.92(16) . .
N1 C5 C5 113.27(9) . 7_557
C4 C5 C5 124.80(11) . 7_557
C16 C11 C12 114.87(15) . .
C16 C11 Co1 120.44(12) . .
C12 C11 Co1 124.68(12) . .
C13 C12 C11 122.04(15) . .
C13 C12 C17 117.29(16) . .
C11 C12 C17 120.67(15) . .
C12 C13 C14 121.99(16) . .
C12 C13 H13 119.0 . .
C14 C13 H13 119.0 . .
C15 C14 C13 116.93(15) . .
C15 C14 C18 121.69(17) . .
C13 C14 C18 121.38(17) . .
C14 C15 C16 122.16(16) . .
C14 C15 H15 118.9 . .
C16 C15 H15 118.9 . .
C15 C16 C11 121.93(15) . .
C15 C16 C19 116.48(15) . .
C11 C16 C19 121.54(15) . .
C12 C17 H17A 109.5 . .
C12 C17 H17B 109.5 . .
H17A C17 H17B 109.5 . .
C12 C17 H17C 109.5 . .
H17A C17 H17C 109.5 . .
H17B C17 H17C 109.5 . .
C12 C17 H17D 109.5 . .
H17A C17 H17D 141.1 . .
H17B C17 H17D 56.3 . .
H17C C17 H17D 56.3 . .
C12 C17 H17E 109.5 . .
H17A C17 H17E 56.3 . .
H17B C17 H17E 141.1 . .
H17C C17 H17E 56.3 . .
H17D C17 H17E 109.5 . .
C12 C17 H17F 109.5 . .
H17A C17 H17F 56.3 . .
H17B C17 H17F 56.3 . .
H17C C17 H17F 141.1 . .
H17D C17 H17F 109.5 . .
H17E C17 H17F 109.5 . .
C14 C18 H18A 109.5 . .
C14 C18 H18B 109.5 . .
H18A C18 H18B 109.5 . .
C14 C18 H18C 109.5 . .
H18A C18 H18C 109.5 . .
H18B C18 H18C 109.5 . .
C14 C18 H18D 109.5 . .
H18A C18 H18D 141.1 . .
H18B C18 H18D 56.3 . .
H18C C18 H18D 56.3 . .
C14 C18 H18E 109.5 . .
H18A C18 H18E 56.3 . .
H18B C18 H18E 141.1 . .
H18C C18 H18E 56.3 . .
H18D C18 H18E 109.5 . .
C14 C18 H18F 109.5 . .
H18A C18 H18F 56.3 . .
H18B C18 H18F 56.3 . .
H18C C18 H18F 141.1 . .
H18D C18 H18F 109.5 . .
H18E C18 H18F 109.5 . .
C16 C19 H19A 109.5 . .
C16 C19 H19B 109.5 . .
H19A C19 H19B 109.5 . .
C16 C19 H19C 109.5 . .
H19A C19 H19C 109.5 . .
H19B C19 H19C 109.5 . .
C16 C19 H19D 109.5 . .
H19A C19 H19D 141.1 . .
H19B C19 H19D 56.3 . .
H19C C19 H19D 56.3 . .
C16 C19 H19E 109.5 . .
H19A C19 H19E 56.3 . .
H19B C19 H19E 141.1 . .
H19C C19 H19E 56.3 . .
H19D C19 H19E 109.5 . .
C16 C19 H19F 109.5 . .
H19A C19 H19F 56.3 . .
H19B C19 H19F 56.3 . .
H19C C19 H19F 141.1 . .
H19D C19 H19F 109.5 . .
H19E C19 H19F 109.5 . .
O13 K1 O13 62.05(5) 7_557 .
O13 K1 O12 96.29(3) 7_557 7_557
O13 K1 O12 134.09(4) . 7_557
O13 K1 O12 134.09(4) 7_557 .
O13 K1 O12 96.29(3) . .
O12 K1 O12 123.95(5) 7_557 .
O13 K1 O11 122.59(4) 7_557 .
O13 K1 O11 96.90(3) . .
O12 K1 O11 59.37(3) 7_557 .
O12 K1 O11 98.53(4) . .
O13 K1 O11 96.90(3) 7_557 7_557
O13 K1 O11 122.59(4) . 7_557
O12 K1 O11 98.53(4) 7_557 7_557
O12 K1 O11 59.37(3) . 7_557
O11 K1 O11 134.79(5) . 7_557
O13 K1 N11 122.07(4) 7_557 .
O13 K1 N11 60.49(3) . .
O12 K1 N11 118.38(4) 7_557 .
O12 K1 N11 60.24(3) . .
O11 K1 N11 59.43(4) . .
O11 K1 N11 119.43(3) 7_557 .
O13 K1 N11 60.49(3) 7_557 7_557
O13 K1 N11 122.07(4) . 7_557
O12 K1 N11 60.24(3) 7_557 7_557
O12 K1 N11 118.38(4) . 7_557
O11 K1 N11 119.43(3) . 7_557
O11 K1 N11 59.43(4) 7_557 7_557
N11 K1 N11 177.43(6) . 7_557
C104 N11 C107 110.16(14) . .
C104 N11 C101 109.61(14) . .
C107 N11 C101 109.77(13) . .
C104 N11 K1 108.34(9) . .
C107 N11 K1 108.19(9) . .
C101 N11 K1 110.75(9) . .
C103 O11 C102 112.28(13) . .
C103 O11 K1 114.12(9) . .
C102 O11 K1 116.74(9) . .
C106 O12 C105 111.75(13) . .
C106 O12 K1 113.75(9) . .
C105 O12 K1 116.25(9) . .
C108 O13 C109 111.73(12) . .
C108 O13 K1 116.96(10) . .
C109 O13 K1 112.29(9) . .
N11 C101 C102 113.68(13) . .
N11 C101 H10A 108.8 . .
C102 C101 H10A 108.8 . .
N11 C101 H10B 108.8 . .
C102 C101 H10B 108.8 . .
H10A C101 H10B 107.7 . .
O11 C102 C101 108.88(14) . .
O11 C102 H10C 109.9 . .
C101 C102 H10C 109.9 . .
O11 C102 H10D 109.9 . .
C101 C102 H10D 109.9 . .
H10C C102 H10D 108.3 . .
O11 C103 C106 108.94(14) . 7_557
O11 C103 H10E 109.9 . .
C106 C103 H10E 109.9 7_557 .
O11 C103 H10F 109.9 . .
C106 C103 H10F 109.9 7_557 .
H10E C103 H10F 108.3 . .
N11 C104 C105 114.42(15) . .
N11 C104 H10G 108.7 . .
C105 C104 H10G 108.7 . .
N11 C104 H10H 108.7 . .
C105 C104 H10H 108.7 . .
H10G C104 H10H 107.6 . .
O12 C105 C104 108.04(15) . .
O12 C105 H10I 110.1 . .
C104 C105 H10I 110.1 . .
O12 C105 H10J 110.1 . .
C104 C105 H10J 110.1 . .
H10I C105 H10J 108.4 . .
O12 C106 C103 107.87(14) . 7_557
O12 C106 H10K 110.1 . .
C103 C106 H10K 110.1 7_557 .
O12 C106 H10L 110.1 . .
C103 C106 H10L 110.1 7_557 .
H10K C106 H10L 108.4 . .
N11 C107 C108 113.64(13) . .
N11 C107 H10M 108.8 . .
C108 C107 H10M 108.8 . .
N11 C107 H10N 108.8 . .
C108 C107 H10N 108.8 . .
H10M C107 H10N 107.7 . .
O13 C108 C107 108.44(13) . .
O13 C108 H10O 110.0 . .
C107 C108 H10O 110.0 . .
O13 C108 H10P 110.0 . .
C107 C108 H10P 110.0 . .
H10O C108 H10P 108.4 . .
O13 C109 C109 108.92(12) . 7_557
O13 C109 H10Q 109.9 . .
C109 C109 H10Q 109.9 7_557 .
O13 C109 H10R 109.9 . .
C109 C109 H10R 109.9 7_557 .
H10Q C109 H10R 108.3 . .

loop_
_geom_bond_atom_site_label_1
_geom_bond_atom_site_label_2
_geom_bond_distance
_geom_bond_site_symmetry_2
Co1 N1 1.9368(14) 7_557
Co1 N1 1.9368(14) .
Co1 C11 1.9706(16) 7_557
Co1 C11 1.9706(16) .
N1 C1 1.364(2) .
N1 C5 1.382(2) .
C1 C2 1.369(3) .
C1 H1 0.9500 .
C2 C3 1.401(3) .
C2 H2 0.9500 .
C3 C4 1.364(3) .
C3 H3 0.9500 .
C4 C5 1.408(2) .
C4 H4 0.9500 .
C5 C5 1.429(4) 7_557
C11 C16 1.421(2) .
C11 C12 1.423(2) .
C12 C13 1.392(2) .
C12 C17 1.511(2) .
C13 C14 1.395(3) .
C13 H13 0.9500 .
C14 C15 1.386(3) .
C14 C18 1.513(3) .
C15 C16 1.397(2) .
C15 H15 0.9500 .
C16 C19 1.515(2) .
C17 H17A 0.9800 .
C17 H17B 0.9800 .
C17 H17C 0.9800 .
C17 H17D 0.9800 .
C17 H17E 0.9800 .
C17 H17F 0.9800 .
C18 H18A 0.9800 .
C18 H18B 0.9800 .
C18 H18C 0.9800 .
C18 H18D 0.9800 .
C18 H18E 0.9800 .
C18 H18F 0.9800 .
C19 H19A 0.9800 .
C19 H19B 0.9800 .
C19 H19C 0.9800 .
C19 H19D 0.9800 .
C19 H19E 0.9800 .
C19 H19F 0.9800 .
K1 O13 2.7808(12) 7_557
K1 O13 2.7808(12) .
K1 O12 2.8479(11) 7_557
K1 O12 2.8479(11) .
K1 O11 2.8669(11) .
K1 O11 2.8669(11) 7_557
K1 N11 3.0308(13) .
K1 N11 3.0308(13) 7_557
N11 C104 1.466(2) .
N11 C107 1.468(2) .
N11 C101 1.477(2) .
O11 C103 1.420(2) .
O11 C102 1.425(2) .
O12 C106 1.418(2) .
O12 C105 1.427(2) .
O13 C108 1.4275(19) .
O13 C109 1.4331(19) .
C101 C102 1.499(3) .
C101 H10A 0.9900 .
C101 H10B 0.9900 .
C102 H10C 0.9900 .
C102 H10D 0.9900 .
C103 C106 1.493(3) 7_557
C103 H10E 0.9900 .
C103 H10F 0.9900 .
C104 C105 1.503(3) .
C104 H10G 0.9900 .
C104 H10H 0.9900 .
C105 H10I 0.9900 .
C105 H10J 0.9900 .
C106 C103 1.493(3) 7_557
C106 H10K 0.9900 .
C106 H10L 0.9900 .
C107 C108 1.500(2) .
C107 H10M 0.9900 .
C107 H10N 0.9900 .
C108 H10O 0.9900 .
C108 H10P 0.9900 .
C109 C109 1.492(3) 7_557
C109 H10Q 0.9900 .
C109 H10R 0.9900 .
